data_2236398
loop_
_publ_author_name
'Sivakumar, P. K.'
'Krishnakumar, M.'
'Kanagadurai, R.'
'Chakkaravarthi, G.'
'Mohankumar, R.'

_publ_section_title
;
 4-Nitroanilinium <i>p</i>-toluenesulfonate
;
_journal_coeditor_code IS5199
_journal_issue 10
_journal_name_full 'Acta Crystallographica Section E'
_journal_page_first o3059
_journal_paper_doi 10.1107/S1600536812040664
_journal_volume 68
_journal_year 2012
_chemical_formula_iupac 'C6 H7 N2 O2 +, C7 H7 O3 S -'
_chemical_formula_moiety 'C6 H7 N2 O2 +, C7 H7 O3 S -'
_chemical_formula_sum 'C13 H14 N2 O5 S'
_chemical_formula_weight 310.32
_chemical_name_systematic
;
4-Nitroanilinium <i>p</i>-toluenesulfonate
;
_space_group_IT_number 14
_symmetry_cell_setting monoclinic
_symmetry_space_group_name_Hall '-P 2yn'
_symmetry_space_group_name_H-M 'P 1 21/n 1'
_atom_sites_solution_hydrogens geom
_atom_sites_solution_primary direct
_atom_sites_solution_secondary difmap
_audit_creation_method SHELXL-97
_cell_angle_alpha 90.000
_cell_angle_beta 97.048(5)
_cell_angle_gamma 90.000
_cell_formula_units_Z 4
_cell_length_a 6.216(5)
_cell_length_b 30.674(4)
_cell_length_c 7.405(5)
_cell_measurement_reflns_used 4052
_cell_measurement_temperature 295(2)
_cell_measurement_theta_max 28.3
_cell_measurement_theta_min 1.83
_cell_volume 1401.2(15)
_computing_cell_refinement 'SAINT (Bruker, 2004)'
_computing_data_collection 'APEX2 (Bruker, 2004)'
_computing_data_reduction 'SAINT (Bruker, 2004)'
_computing_molecular_graphics 'PLATON (Spek, 2009)'
_computing_publication_material 'SHELXL97 (Sheldrick, 2008)'
_computing_structure_refinement 'SHELXL97 (Sheldrick, 2008)'
_computing_structure_solution 'SHELXS97 (Sheldrick, 2008)'
_diffrn_ambient_temperature 295(2)
_diffrn_measured_fraction_theta_full 0.999
_diffrn_measured_fraction_theta_max 0.999
_diffrn_measurement_device_type 'Bruker Kappa APEXII'
_diffrn_measurement_method '\w and \f '
_diffrn_radiation_monochromator graphite
_diffrn_radiation_source 'fine-focus sealed tube'
_diffrn_radiation_type MoK\a
_diffrn_radiation_wavelength 0.71073
_diffrn_reflns_av_R_equivalents 0.0241
_diffrn_reflns_av_sigmaI/netI 0.0187
_diffrn_reflns_limit_h_max 8
_diffrn_reflns_limit_h_min -8
_diffrn_reflns_limit_k_max 35
_diffrn_reflns_limit_k_min -41
_diffrn_reflns_limit_l_max 8
_diffrn_reflns_limit_l_min -9
_diffrn_reflns_number 13942
_diffrn_reflns_theta_full 28.39
_diffrn_reflns_theta_max 28.39
_diffrn_reflns_theta_min 1.33
_diffrn_standards_interval_time 0
_diffrn_standards_number 0
_exptl_absorpt_coefficient_mu 0.255
_exptl_absorpt_correction_T_max 0.9508
_exptl_absorpt_correction_T_min 0.9275
_exptl_absorpt_correction_type multi-scan
_exptl_absorpt_process_details '(SADABS; Sheldrick, 1996)'
_exptl_crystal_colour colourless
_exptl_crystal_density_diffrn 1.471
_exptl_crystal_density_method 'not measured'
_exptl_crystal_description block
_exptl_crystal_F_000 648
_exptl_crystal_size_max 0.30
_exptl_crystal_size_mid 0.24
_exptl_crystal_size_min 0.20
_refine_diff_density_max 0.276
_refine_diff_density_min -0.537
_refine_ls_extinction_method none
_refine_ls_goodness_of_fit_ref 1.215
_refine_ls_hydrogen_treatment constr
_refine_ls_matrix_type full
_refine_ls_number_parameters 192
_refine_ls_number_reflns 3509
_refine_ls_number_restraints 0
_refine_ls_restrained_S_all 1.215
_refine_ls_R_factor_all 0.0561
_refine_ls_R_factor_gt 0.0528
_refine_ls_shift/su_max 0.000
_refine_ls_shift/su_mean 0.000
_refine_ls_structure_factor_coef Fsqd
_refine_ls_weighting_details 'calc w=1/[\s^2^(Fo^2^)+(0.0471P)^2^+0.9840P] where P=(Fo^2^+2Fc^2^)/3'
_refine_ls_weighting_scheme calc
_refine_ls_wR_factor_gt 0.1324
_refine_ls_wR_factor_ref 0.1342
_reflns_number_gt 3232
_reflns_number_total 3509
_reflns_threshold_expression >2sigma(I)
_cod_data_source_file is5199.cif
_cod_data_source_block I
_cod_original_sg_symbol_H-M 'P 21/n'
_cod_database_code 2236398
_cod_database_fobs_code 2236398

loop_
_symmetry_equiv_pos_as_xyz
'x, y, z'
'-x+1/2, y+1/2, -z+1/2'
'-x, -y, -z'
'x-1/2, -y-1/2, z-1/2'

loop_
_atom_site_type_symbol
_atom_site_label
_atom_site_fract_x
_atom_site_fract_y
_atom_site_fract_z
_atom_site_U_iso_or_equiv
_atom_site_adp_type
_atom_site_calc_flag
_atom_site_refinement_flags
_atom_site_occupancy
_atom_site_symmetry_multiplicity
C C1 0.4464(3) 0.15687(6) 1.0932(3) 0.0291(4) Uani d . 1 1
C C2 0.3478(4) 0.11695(7) 1.0557(3) 0.0413(5) Uani d . 1 1
H H2 0.2032 0.1156 1.0056 0.050 Uiso calc R 1 1
C C3 0.4649(5) 0.07893(8) 1.0928(4) 0.0526(6) Uani d . 1 1
H H3 0.3974 0.0522 1.0676 0.063 Uiso calc R 1 1
C C4 0.6802(5) 0.07991(9) 1.1666(4) 0.0513(6) Uani d . 1 1
C C5 0.7754(4) 0.11997(9) 1.2045(4) 0.0508(6) Uani d . 1 1
H H5 0.9198 0.1212 1.2550 0.061 Uiso calc R 1 1
C C6 0.6614(3) 0.15854(8) 1.1694(3) 0.0410(5) Uani d . 1 1
H H6 0.7286 0.1852 1.1966 0.049 Uiso calc R 1 1
C C7 0.8092(6) 0.03827(11) 1.2035(5) 0.0829(11) Uani d . 1 1
H H7A 0.8506 0.0272 1.0914 0.124 Uiso calc R 1 1
H H7B 0.7220 0.0170 1.2558 0.124 Uiso calc R 1 1
H H7C 0.9369 0.0442 1.2866 0.124 Uiso calc R 1 1
C C8 0.4640(3) 0.17612(6) 0.6035(2) 0.0287(4) Uani d . 1 1
C C9 0.3447(4) 0.13903(8) 0.5530(3) 0.0415(5) Uani d . 1 1
H H9 0.2015 0.1413 0.5002 0.050 Uiso calc R 1 1
C C10 0.4402(4) 0.09860(8) 0.5817(4) 0.0480(6) Uani d . 1 1
H H10 0.3627 0.0732 0.5504 0.058 Uiso calc R 1 1
C C11 0.6539(4) 0.09694(7) 0.6584(3) 0.0411(5) Uani d . 1 1
C C12 0.7739(4) 0.13364(7) 0.7077(3) 0.0400(5) Uani d . 1 1
H H12 0.9177 0.1313 0.7590 0.048 Uiso calc R 1 1
C C13 0.6768(3) 0.17402(7) 0.6797(3) 0.0345(4) Uani d . 1 1
H H13 0.7543 0.1994 0.7118 0.041 Uiso calc R 1 1
N N2 0.3582(3) 0.21852(6) 0.5788(2) 0.0328(4) Uani d . 1 1
H H14A 0.4535 0.2395 0.6133 0.049 Uiso calc R 1 1
H H14B 0.2490 0.2198 0.6459 0.049 Uiso calc R 1 1
H H14C 0.3074 0.2221 0.4620 0.049 Uiso calc R 1 1
N N1 0.7608(5) 0.05441(7) 0.6924(4) 0.0669(7) Uani d . 1 1
O O1 0.4582(3) 0.23868(5) 1.0129(3) 0.0461(4) Uani d . 1 1
O O2 0.1910(3) 0.21560(5) 1.20530(19) 0.0384(3) Uani d . 1 1
O O3 0.1435(2) 0.19798(5) 0.8876(2) 0.0379(3) Uani d . 1 1
O O4 0.9550(4) 0.05402(8) 0.7374(5) 0.1119(12) Uani d . 1 1
O O5 0.6501(5) 0.02194(7) 0.6748(5) 0.1009(10) Uani d . 1 1
S S1 0.30084(7) 0.205912(15) 1.04561(6) 0.02737(14) Uani d . 1 1

loop_
_atom_site_aniso_label
_atom_site_aniso_U_11
_atom_site_aniso_U_22
_atom_site_aniso_U_33
_atom_site_aniso_U_12
_atom_site_aniso_U_13
_atom_site_aniso_U_23
C1 0.0279(9) 0.0332(9) 0.0263(8) 0.0032(7) 0.0039(7) 0.0001(7)
C2 0.0390(11) 0.0364(11) 0.0463(12) -0.0012(9) -0.0033(9) -0.0008(9)
C3 0.0632(16) 0.0345(11) 0.0586(15) 0.0043(11) 0.0014(12) -0.0016(10)
C4 0.0590(15) 0.0487(14) 0.0465(13) 0.0220(11) 0.0077(11) 0.0053(11)
C5 0.0343(11) 0.0656(16) 0.0509(14) 0.0147(11) -0.0004(10) 0.0083(12)
C6 0.0308(10) 0.0471(12) 0.0436(12) -0.0005(9) -0.0018(9) 0.0015(9)
C7 0.091(3) 0.066(2) 0.091(3) 0.0408(19) 0.009(2) 0.0157(18)
C8 0.0280(9) 0.0348(9) 0.0230(8) 0.0016(7) 0.0020(7) 0.0026(7)
C9 0.0308(10) 0.0482(12) 0.0434(12) -0.0059(9) -0.0039(9) -0.0025(10)
C10 0.0478(13) 0.0388(12) 0.0562(14) -0.0112(10) 0.0016(11) -0.0054(10)
C11 0.0472(12) 0.0325(10) 0.0434(12) 0.0047(9) 0.0053(10) 0.0030(9)
C12 0.0336(10) 0.0402(11) 0.0444(12) 0.0040(8) -0.0032(9) 0.0009(9)
C13 0.0300(9) 0.0341(10) 0.0374(10) -0.0007(8) -0.0041(8) -0.0003(8)
N2 0.0288(8) 0.0389(9) 0.0303(8) 0.0044(7) 0.0026(6) 0.0028(7)
N1 0.0780(18) 0.0361(11) 0.0860(19) 0.0084(11) 0.0073(14) 0.0039(11)
O1 0.0391(8) 0.0369(8) 0.0628(11) -0.0085(6) 0.0081(7) 0.0031(7)
O2 0.0421(8) 0.0455(8) 0.0283(7) 0.0105(6) 0.0072(6) -0.0024(6)
O3 0.0338(7) 0.0469(8) 0.0307(7) 0.0050(6) -0.0053(6) 0.0016(6)
O4 0.0718(17) 0.0540(14) 0.203(4) 0.0273(12) -0.0121(19) 0.0111(17)
O5 0.107(2) 0.0358(11) 0.156(3) -0.0028(12) 0.0016(19) 0.0068(14)
S1 0.0253(2) 0.0303(2) 0.0264(2) -0.00042(16) 0.00236(16) -0.00106(16)

loop_
_atom_type_symbol
_atom_type_description
_atom_type_scat_dispersion_real
_atom_type_scat_dispersion_imag
_atom_type_scat_source
C C 0.0033 0.0016 'International Tables Vol C Tables 4.2.6.8 and 6.1.1.4'
H H 0.0000 0.0000 'International Tables Vol C Tables 4.2.6.8 and 6.1.1.4'
N N 0.0061 0.0033 'International Tables Vol C Tables 4.2.6.8 and 6.1.1.4'
O O 0.0106 0.0060 'International Tables Vol C Tables 4.2.6.8 and 6.1.1.4'
S S 0.1246 0.1234 'International Tables Vol C Tables 4.2.6.8 and 6.1.1.4'

loop_
_geom_angle_atom_site_label_1
_geom_angle_atom_site_label_2
_geom_angle_atom_site_label_3
_geom_angle
C2 C1 C6 119.73(19)
C2 C1 S1 120.68(16)
C6 C1 S1 119.59(16)
C1 C2 C3 119.8(2)
C1 C2 H2 120.1
C3 C2 H2 120.1
C4 C3 C2 121.3(2)
C4 C3 H3 119.3
C2 C3 H3 119.3
C5 C4 C3 118.1(2)
C5 C4 C7 120.7(3)
C3 C4 C7 121.2(3)
C4 C5 C6 121.7(2)
C4 C5 H5 119.1
C6 C5 H5 119.1
C1 C6 C5 119.3(2)
C1 C6 H6 120.3
C5 C6 H6 120.3
C4 C7 H7A 109.5
C4 C7 H7B 109.5
H7A C7 H7B 109.5
C4 C7 H7C 109.5
H7A C7 H7C 109.5
H7B C7 H7C 109.5
C13 C8 C9 121.95(19)
C13 C8 N2 119.34(17)
C9 C8 N2 118.70(18)
C10 C9 C8 119.4(2)
C10 C9 H9 120.3
C8 C9 H9 120.3
C9 C10 C11 118.1(2)
C9 C10 H10 121.0
C11 C10 H10 121.0
C12 C11 C10 122.9(2)
C12 C11 N1 117.5(2)
C10 C11 N1 119.7(2)
C11 C12 C13 118.8(2)
C11 C12 H12 120.6
C13 C12 H12 120.6
C8 C13 C12 118.96(19)
C8 C13 H13 120.5
C12 C13 H13 120.5
C8 N2 H14A 109.5
C8 N2 H14B 109.5
H14A N2 H14B 109.5
C8 N2 H14C 109.5
H14A N2 H14C 109.5
H14B N2 H14C 109.5
O5 N1 O4 123.8(3)
O5 N1 C11 118.2(3)
O4 N1 C11 118.0(2)
O1 S1 O3 112.65(11)
O1 S1 O2 112.71(10)
O3 S1 O2 110.50(11)
O1 S1 C1 106.57(10)
O3 S1 C1 107.22(9)
O2 S1 C1 106.79(9)

loop_
_geom_bond_atom_site_label_1
_geom_bond_atom_site_label_2
_geom_bond_distance
C1 C2 1.382(3)
C1 C6 1.387(3)
C1 S1 1.768(2)
C2 C3 1.384(3)
C2 H2 0.9300
C3 C4 1.383(4)
C3 H3 0.9300
C4 C5 1.377(4)
C4 C7 1.515(4)
C5 C6 1.387(3)
C5 H5 0.9300
C6 H6 0.9300
C7 H7A 0.9600
C7 H7B 0.9600
C7 H7C 0.9600
C8 C13 1.374(3)
C8 C9 1.385(3)
C8 N2 1.459(2)
C9 C10 1.380(3)
C9 H9 0.9300
C10 C11 1.380(4)
C10 H10 0.9300
C11 C12 1.375(3)
C11 N1 1.472(3)
C12 C13 1.382(3)
C12 H12 0.9300
C13 H13 0.9300
N2 H14A 0.8900
N2 H14B 0.8900
N2 H14C 0.8900
N1 O5 1.209(3)
N1 O4 1.212(4)
O1 S1 1.4436(16)
O2 S1 1.4665(16)
O3 S1 1.4507(16)

loop_
_geom_hbond_atom_site_label_D
_geom_hbond_atom_site_label_H
_geom_hbond_atom_site_label_A
_geom_hbond_site_symmetry_A
_geom_hbond_distance_DH
_geom_hbond_distance_HA
_geom_hbond_distance_DA
_geom_hbond_angle_DHA
N2 H14B O3 . 0.89 2.09 2.856(3) 144
N2 H14A O2 4_665 0.89 2.07 2.961(3) 175
N2 H14B O1 4_565 0.89 2.33 2.801(3) 113
N2 H14C O2 1_554 0.89 1.96 2.834(3) 167
C12 H12 O3 1_655 0.93 2.59 3.193(3) 123

loop_
_geom_torsion_atom_site_label_1
_geom_torsion_atom_site_label_2
_geom_torsion_atom_site_label_3
_geom_torsion_atom_site_label_4
_geom_torsion
C6 C1 C2 C3 -0.6(3)
S1 C1 C2 C3 179.55(19)
C1 C2 C3 C4 -0.2(4)
C2 C3 C4 C5 0.8(4)
C2 C3 C4 C7 -178.8(3)
C3 C4 C5 C6 -0.5(4)
C7 C4 C5 C6 179.0(3)
C2 C1 C6 C5 0.8(3)
S1 C1 C6 C5 -179.28(18)
C4 C5 C6 C1 -0.3(4)
C13 C8 C9 C10 0.9(3)
N2 C8 C9 C10 -177.6(2)
C8 C9 C10 C11 -0.8(4)
C9 C10 C11 C12 0.4(4)
C9 C10 C11 N1 179.5(2)
C10 C11 C12 C13 0.0(4)
N1 C11 C12 C13 -179.1(2)
C9 C8 C13 C12 -0.5(3)
N2 C8 C13 C12 178.06(18)
C11 C12 C13 C8 0.0(3)
C12 C11 N1 O5 169.4(3)
C10 C11 N1 O5 -9.8(4)
C12 C11 N1 O4 -10.3(4)
C10 C11 N1 O4 170.6(3)
C2 C1 S1 O1 -152.38(18)
C6 C1 S1 O1 27.7(2)
C2 C1 S1 O3 -31.5(2)
C6 C1 S1 O3 148.59(17)
C2 C1 S1 O2 86.92(19)
C6 C1 S1 O2 -92.96(19)
